data_4089391
loop_
_publ_author_name
'Bakthavachalam, K.'
'Reddy, N. Dastagiri'

_publ_section_title
;
 Synthesis of Aluminum Complexes of Triaza Framework Ligands and Their
 Catalytic Activity toward Polymerization of \e-Caprolactone
;
_journal_issue 11
_journal_name_full Organometallics
_journal_page_first 3174
_journal_paper_doi 10.1021/om3011432
_journal_volume 32
_journal_year 2013
_chemical_formula_sum 'C19 H15 Al Cl N5'
_chemical_formula_weight 375.79
_space_group_IT_number 14
_space_group_name_Hall '-P 2ybc'
_space_group_name_H-M_alt 'P 1 21/c 1'
_symmetry_cell_setting monoclinic
_symmetry_space_group_name_H-M 'P 1 21/c 1'
_atom_sites_solution_hydrogens geom
_atom_sites_solution_primary direct
_atom_sites_solution_secondary difmap
_audit_creation_method SHELXL-97
_cell_angle_alpha 90.00
_cell_angle_beta 101.423(2)
_cell_angle_gamma 90.00
_cell_formula_units_Z 4
_cell_length_a 15.2739(4)
_cell_length_b 7.1736(2)
_cell_length_c 16.4259(4)
_cell_measurement_reflns_used 6816
_cell_measurement_temperature 150(2)
_cell_measurement_theta_max 29.2555
_cell_measurement_theta_min 2.6194
_cell_volume 1764.12(8)
_computing_cell_refinement
;
'Sun Mar 25 15:29:37 2012'
;
_computing_data_collection
;
'Sun Mar 25 15:29:37 2012'
;
_computing_data_reduction
;
'Sun Mar 25 15:29:37 2012'
;
_computing_molecular_graphics ORTEP-III
_computing_publication_material WinGX
_computing_structure_refinement 'SHELXL-97 (Sheldrick, 2008)'
_computing_structure_solution 'SHELXS-97 (Sheldrick, 2008)'
_diffrn_ambient_temperature 150(2)
_diffrn_detector_area_resol_mean 15.9821
_diffrn_measured_fraction_theta_full 0.999
_diffrn_measured_fraction_theta_max 0.999
_diffrn_measurement_device_type 'Xcalibur, Eos'
_diffrn_measurement_method '\w scans'
_diffrn_radiation_monochromator graphite
_diffrn_radiation_source 'fine-focus sealed tube'
_diffrn_radiation_type MoK\a
_diffrn_radiation_wavelength 0.71073
_diffrn_reflns_av_R_equivalents 0.0287
_diffrn_reflns_av_sigmaI/netI 0.0238
_diffrn_reflns_limit_h_max 18
_diffrn_reflns_limit_h_min -18
_diffrn_reflns_limit_k_max 8
_diffrn_reflns_limit_k_min -8
_diffrn_reflns_limit_l_max 19
_diffrn_reflns_limit_l_min -19
_diffrn_reflns_number 10005
_diffrn_reflns_theta_full 25.00
_diffrn_reflns_theta_max 25.00
_diffrn_reflns_theta_min 2.62
_exptl_absorpt_coefficient_mu 0.280
_exptl_absorpt_correction_T_max 0.9462
_exptl_absorpt_correction_T_min 0.9208
_exptl_absorpt_correction_type multi-scan
_exptl_absorpt_process_details
;
'Sun Mar 25 15:29:37 2012'
;
_exptl_crystal_colour yellow
_exptl_crystal_density_diffrn 1.415
_exptl_crystal_density_method 'not measured'
_exptl_crystal_description prism
_exptl_crystal_F_000 776
_exptl_crystal_size_max 0.30
_exptl_crystal_size_mid 0.30
_exptl_crystal_size_min 0.20
_refine_diff_density_max 0.871
_refine_diff_density_min -0.543
_refine_diff_density_rms 0.079
_refine_ls_extinction_method none
_refine_ls_goodness_of_fit_ref 1.091
_refine_ls_hydrogen_treatment constr
_refine_ls_matrix_type full
_refine_ls_number_parameters 293
_refine_ls_number_reflns 3106
_refine_ls_number_restraints 348
_refine_ls_restrained_S_all 1.031
_refine_ls_R_factor_all 0.0579
_refine_ls_R_factor_gt 0.0525
_refine_ls_shift/su_max 0.012
_refine_ls_shift/su_mean 0.001
_refine_ls_structure_factor_coef Fsqd
_refine_ls_weighting_details 'calc w=1/[\s^2^(Fo^2^)+(0.0880P)^2^+1.9693P] where P=(Fo^2^+2Fc^2^)/3'
_refine_ls_weighting_scheme calc
_refine_ls_wR_factor_gt 0.1552
_refine_ls_wR_factor_ref 0.1599
_reflns_number_gt 2750
_reflns_number_total 3106
_reflns_threshold_expression >2\s(I)
_cod_data_source_file om3011432_si_002.cif
_cod_data_source_block '[L2AlMeCl]'
_cod_database_code 4089391

loop_
_symmetry_equiv_pos_as_xyz
'x, y, z'
'-x, y+1/2, -z+1/2'
'-x, -y, -z'
'x, -y-1/2, z-1/2'

loop_
_atom_site_label
_atom_site_type_symbol
_atom_site_fract_x
_atom_site_fract_y
_atom_site_fract_z
_atom_site_U_iso_or_equiv
_atom_site_adp_type
_atom_site_occupancy
_atom_site_symmetry_multiplicity
_atom_site_calc_flag
_atom_site_refinement_flags
_atom_site_disorder_assembly
_atom_site_disorder_group
Al1 Al 0.19307(5) 1.00641(9) 0.18909(4) 0.0181(2) Uani 1 1 d . . .
N4 N 0.35788(15) 1.0377(3) 0.07737(13) 0.0294(5) Uani 1 1 d U A .
N1 N 0.19278(14) 1.0128(3) 0.31529(13) 0.0209(5) Uani 1 1 d U A .
C19A C 0.4691(4) 1.0488(8) 0.2034(4) 0.0235(11) Uani 0.870(18) 1 d PU A 1
N3 N 0.31915(14) 1.0228(3) 0.21476(13) 0.0224(5) Uani 1 1 d U A .
N5 N 0.20005(14) 0.9978(3) 0.06389(13) 0.0215(5) Uani 1 1 d U A .
C4 C 0.37577(17) 1.0351(4) 0.15777(16) 0.0257(6) Uani 1 1 d U . .
N2 N 0.35121(15) 1.0151(3) 0.36646(14) 0.0292(6) Uani 1 1 d U A .
C14A C 0.4678(4) 1.0406(9) 0.2866(4) 0.0227(12) Uani 0.870(18) 1 d PU A 1
C5 C 0.27284(17) 1.0208(3) 0.03031(15) 0.0224(6) Uani 1 1 d U . .
C3 C 0.37274(17) 1.0234(4) 0.29412(16) 0.0255(6) Uani 1 1 d U . .
C16A C 0.6248(3) 1.0552(10) 0.3183(3) 0.0324(12) Uani 0.870(18) 1 d PU A 1
H16A H 0.6785 1.0571 0.3566 0.039 Uiso 0.870(18) 1 calc PR A 1
C2 C 0.26452(17) 1.0083(3) 0.37805(15) 0.0230(6) Uani 1 1 d U . .
C10 C 0.11145(18) 1.0125(3) 0.33520(17) 0.0259(6) Uani 1 1 d U . .
H10 H 0.0618 1.0155 0.2921 0.031 Uiso 1 1 calc R A .
C6 C 0.26623(19) 1.0307(4) -0.05591(17) 0.0335(7) Uani 1 1 d U A .
H6 H 0.3173 1.0498 -0.0777 0.040 Uiso 1 1 calc R . .
C15A C 0.5450(4) 1.0447(10) 0.3466(4) 0.0295(12) Uani 0.870(18) 1 d PU A 1
H15A H 0.5437 1.0407 0.4030 0.035 Uiso 0.870(18) 1 calc PR A 1
C18A C 0.5477(3) 1.0597(9) 0.1746(3) 0.0277(11) Uani 0.870(18) 1 d PU A 1
H18A H 0.5482 1.0648 0.1181 0.033 Uiso 0.870(18) 1 calc PR A 1
C9 C 0.12085(18) 0.9781(4) 0.01102(17) 0.0313(7) Uani 1 1 d U . .
H9 H 0.0702 0.9599 0.0335 0.038 Uiso 1 1 calc R A .
C8 C 0.11041(19) 0.9833(4) -0.07403(17) 0.0323(7) Uani 1 1 d U A .
H8 H 0.0544 0.9677 -0.1078 0.039 Uiso 1 1 calc R . .
C17A C 0.6262(3) 1.0629(10) 0.2340(3) 0.0311(12) Uani 0.870(18) 1 d PU A 1
H17A H 0.6807 1.0703 0.2171 0.037 Uiso 0.870(18) 1 calc PR A 1
C7 C 0.1850(2) 1.0123(4) -0.10812(17) 0.0329(7) Uani 1 1 d U . .
H7 H 0.1801 1.0192 -0.1654 0.040 Uiso 1 1 calc R A .
C12 C 0.1710(2) 1.0008(4) 0.47995(17) 0.0320(7) Uani 1 1 d U . .
H12 H 0.1641 0.9962 0.5349 0.038 Uiso 1 1 calc R A .
C11 C 0.09712(19) 1.0079(3) 0.41540(17) 0.0281(6) Uani 1 1 d U A .
H11 H 0.0395 1.0095 0.4260 0.034 Uiso 1 1 calc R . .
C13 C 0.2540(2) 1.0008(4) 0.46083(17) 0.0335(7) Uani 1 1 d U A .
H13 H 0.3042 0.9958 0.5033 0.040 Uiso 1 1 calc R . .
Cl1B Cl 0.11364(10) 1.2543(2) 0.16883(10) 0.0134(3) Uani 0.4996(18) 1 d PU B 2
Cl1A Cl 0.12466(11) 0.7442(3) 0.17854(12) 0.0134(3) Uani 0.5004(18) 1 d PU B 1
C16 C 0.625(3) 0.969(7) 0.324(2) 0.038(6) Uani 0.130(18) 1 d PU A 2
H16 H 0.6777 0.9631 0.3639 0.046 Uiso 0.130(18) 1 calc PR A 2
C17 C 0.628(3) 0.976(7) 0.237(2) 0.040(6) Uani 0.130(18) 1 d PU A 2
H17 H 0.6832 0.9790 0.2199 0.048 Uiso 0.130(18) 1 calc PR A 2
C15 C 0.543(3) 0.970(6) 0.347(3) 0.032(6) Uani 0.130(18) 1 d PU A 2
H15 H 0.5427 0.9599 0.4029 0.038 Uiso 0.130(18) 1 calc PR A 2
C18 C 0.548(3) 0.977(7) 0.176(2) 0.036(6) Uani 0.130(18) 1 d PU A 2
H18 H 0.5504 0.9701 0.1198 0.044 Uiso 0.130(18) 1 calc PR A 2
C19 C 0.461(3) 0.990(7) 0.199(3) 0.029(6) Uani 0.130(18) 1 d PU A 2
C14 C 0.459(4) 0.986(6) 0.291(3) 0.028(6) Uani 0.130(18) 1 d PU A 2
C1B C 0.1399(6) 0.7219(13) 0.1831(6) 0.0134(3) Uani 0.4996(18) 1 d PU B 2
H1BA H 0.1683 0.6538 0.2315 0.020 Uiso 0.4996(18) 1 calc PR B 2
H1BB H 0.1515 0.6610 0.1342 0.020 Uiso 0.4996(18) 1 calc PR B 2
H1BC H 0.0767 0.7261 0.1809 0.020 Uiso 0.4996(18) 1 calc PR B 2
C1A C 0.1299(6) 1.2812(11) 0.1746(5) 0.0134(3) Uani 0.5004(18) 1 d PU B 1
H1AA H 0.0689 1.2706 0.1809 0.020 Uiso 0.5004(18) 1 calc PR B 1
H1AB H 0.1316 1.3296 0.1205 0.020 Uiso 0.5004(18) 1 calc PR B 1
H1AC H 0.1614 1.3642 0.2162 0.020 Uiso 0.5004(18) 1 calc PR B 1

loop_
_atom_site_aniso_label
_atom_site_aniso_U_11
_atom_site_aniso_U_22
_atom_site_aniso_U_33
_atom_site_aniso_U_23
_atom_site_aniso_U_13
_atom_site_aniso_U_12
Al1 0.0181(4) 0.0203(4) 0.0154(4) -0.0003(3) 0.0022(3) 0.0003(3)
N4 0.0226(11) 0.0462(14) 0.0191(11) -0.0001(10) 0.0036(9) 0.0009(10)
N1 0.0218(11) 0.0202(11) 0.0203(10) -0.0010(8) 0.0035(8) -0.0005(8)
C19A 0.0207(19) 0.027(3) 0.0213(17) -0.005(2) -0.0001(14) -0.0035(19)
N3 0.0194(11) 0.0313(12) 0.0158(10) -0.0024(8) 0.0022(8) -0.0003(8)
N5 0.0214(11) 0.0238(11) 0.0186(10) -0.0010(8) 0.0020(8) 0.0006(8)
C4 0.0202(13) 0.0347(14) 0.0224(13) -0.0026(11) 0.0048(10) -0.0002(10)
N2 0.0215(11) 0.0444(14) 0.0210(11) 0.0002(9) 0.0024(9) 0.0007(9)
C14A 0.018(2) 0.027(3) 0.0235(18) 0.000(2) 0.0059(14) -0.0038(19)
C5 0.0219(12) 0.0257(13) 0.0197(12) -0.0009(9) 0.0044(10) 0.0027(9)
C3 0.0215(13) 0.0351(15) 0.0190(13) 0.0003(10) 0.0019(10) -0.0006(10)
C16A 0.0179(15) 0.047(3) 0.0294(18) -0.001(2) -0.0016(12) -0.004(2)
C2 0.0225(13) 0.0289(14) 0.0173(12) 0.0007(9) 0.0036(10) -0.0008(10)
C10 0.0217(13) 0.0320(15) 0.0242(13) 0.0003(10) 0.0047(10) -0.0009(10)
C6 0.0259(14) 0.0536(18) 0.0214(13) -0.0001(12) 0.0056(11) 0.0032(12)
C15A 0.0234(16) 0.044(3) 0.0195(16) -0.002(2) 0.0011(12) -0.004(2)
C18A 0.0213(15) 0.039(3) 0.0232(16) -0.001(2) 0.0057(12) -0.003(2)
C9 0.0208(13) 0.0493(18) 0.0232(14) 0.0003(11) 0.0027(11) -0.0025(11)
C8 0.0257(14) 0.0465(18) 0.0216(14) -0.0025(11) -0.0029(11) 0.0015(11)
C17A 0.0184(15) 0.048(3) 0.0274(16) -0.004(2) 0.0062(12) -0.004(2)
C7 0.0331(15) 0.0489(18) 0.0160(12) -0.0020(11) 0.0030(11) 0.0061(12)
C12 0.0343(15) 0.0436(18) 0.0199(13) 0.0024(11) 0.0099(11) -0.0024(12)
C11 0.0247(14) 0.0334(16) 0.0282(14) 0.0000(10) 0.0103(11) -0.0023(10)
C13 0.0283(15) 0.0503(19) 0.0205(13) 0.0026(11) 0.0016(11) 0.0002(12)
Cl1B 0.0149(7) 0.0090(6) 0.0152(4) 0.0002(3) 0.0005(4) -0.0008(3)
Cl1A 0.0149(7) 0.0090(6) 0.0152(4) 0.0002(3) 0.0005(4) -0.0008(3)
C16 0.036(8) 0.048(15) 0.030(8) -0.006(13) 0.007(7) -0.009(13)
C17 0.034(8) 0.052(15) 0.035(9) -0.001(13) 0.010(7) -0.011(13)
C15 0.036(9) 0.040(15) 0.018(8) -0.013(13) 0.002(6) -0.001(13)
C18 0.036(9) 0.048(15) 0.029(9) 0.003(13) 0.013(6) 0.001(14)
C19 0.032(8) 0.046(15) 0.012(8) -0.009(13) 0.010(7) -0.013(13)
C14 0.035(9) 0.037(15) 0.010(8) -0.001(12) 0.000(7) -0.019(12)
C1B 0.0149(7) 0.0090(6) 0.0152(4) 0.0002(3) 0.0005(4) -0.0008(3)
C1A 0.0149(7) 0.0090(6) 0.0152(4) 0.0002(3) 0.0005(4) -0.0008(3)

loop_
_atom_type_symbol
_atom_type_description
_atom_type_scat_dispersion_real
_atom_type_scat_dispersion_imag
_atom_type_scat_source
C C 0.0033 0.0016 'International Tables Vol C Tables 4.2.6.8 and 6.1.1.4'
H H 0.0000 0.0000 'International Tables Vol C Tables 4.2.6.8 and 6.1.1.4'
N N 0.0061 0.0033 'International Tables Vol C Tables 4.2.6.8 and 6.1.1.4'
Al Al 0.0645 0.0514 'International Tables Vol C Tables 4.2.6.8 and 6.1.1.4'
Cl Cl 0.1484 0.1585 'International Tables Vol C Tables 4.2.6.8 and 6.1.1.4'

loop_
_geom_angle_atom_site_label_1
_geom_angle_atom_site_label_2
_geom_angle_atom_site_label_3
_geom_angle
N3 Al1 N1 88.82(9)
N3 Al1 N5 88.45(9)
N1 Al1 N5 177.21(9)
N3 Al1 Cl1B 120.22(7)
N1 Al1 Cl1B 91.35(7)
N5 Al1 Cl1B 90.54(7)
N3 Al1 Cl1A 122.10(8)
N1 Al1 Cl1A 90.16(8)
N5 Al1 Cl1A 90.78(8)
Cl1B Al1 Cl1A 117.67(6)
N3 Al1 C1A 112.1(2)
N1 Al1 C1A 90.0(2)
N5 Al1 C1A 91.6(2)
Cl1B Al1 C1A 8.2(2)
Cl1A Al1 C1A 125.81(19)
N3 Al1 C1B 114.8(2)
N1 Al1 C1B 89.5(2)
N5 Al1 C1B 91.1(2)
Cl1B Al1 C1B 125.0(2)
Cl1A Al1 C1B 7.3(2)
C1A Al1 C1B 133.1(3)
C4 N4 C5 123.8(2)
C10 N1 C2 117.6(2)
C10 N1 Al1 115.31(17)
C2 N1 Al1 126.97(18)
C14A C19A C18A 122.0(5)
C14A C19A C4 107.4(5)
C18A C19A C4 130.5(6)
C3 N3 C4 107.4(2)
C3 N3 Al1 126.25(18)
C4 N3 Al1 126.33(17)
C5 N5 C9 117.2(2)
C5 N5 Al1 127.56(17)
C9 N5 Al1 115.10(18)
N4 C4 C19 120(2)
N4 C4 N3 130.6(2)
C19 C4 N3 107(2)
N4 C4 C19A 120.3(4)
C19 C4 C19A 17.4(18)
N3 C4 C19A 109.1(4)
C3 N2 C2 123.7(2)
C19A C14A C15A 122.1(5)
C19A C14A C3 107.1(5)
C15A C14A C3 130.7(6)
N5 C5 N4 123.0(2)
N5 C5 C6 121.4(2)
N4 C5 C6 115.7(2)
N2 C3 C14 117(2)
N2 C3 N3 130.4(2)
C14 C3 N3 111(2)
N2 C3 C14A 120.7(3)
C14 C3 C14A 16.5(18)
N3 C3 C14A 108.9(3)
C17A C16A C15A 121.5(4)
N1 C2 N2 123.5(2)
N1 C2 C13 120.7(2)
N2 C2 C13 115.7(2)
N1 C10 C11 124.1(2)
C7 C6 C5 120.2(3)
C14A C15A C16A 116.4(5)
C19A C18A C17A 116.8(5)
N5 C9 C8 124.0(3)
C9 C8 C7 118.5(3)
C18A C17A C16A 121.2(4)
C6 C7 C8 118.6(3)
C13 C12 C11 118.4(3)
C10 C11 C12 118.2(3)
C12 C13 C2 120.9(3)
C15 C16 C17 119(3)
C18 C17 C16 120(3)
C16 C15 C14 126(4)
C17 C18 C19 122(4)
C4 C19 C18 134(4)
C4 C19 C14 107(4)
C18 C19 C14 118(4)
C3 C14 C15 139(4)
C3 C14 C19 104(4)
C15 C14 C19 116(4)

loop_
_geom_bond_atom_site_label_1
_geom_bond_atom_site_label_2
_geom_bond_distance
Al1 N3 1.892(2)
Al1 N1 2.074(2)
Al1 N5 2.081(2)
Al1 Cl1B 2.141(2)
Al1 Cl1A 2.142(2)
Al1 C1A 2.187(9)
Al1 C1B 2.192(10)
N4 C4 1.295(3)
N4 C5 1.379(3)
N1 C10 1.346(3)
N1 C2 1.348(3)
C19A C14A 1.372(10)
C19A C18A 1.377(8)
C19A C4 1.477(7)
N3 C3 1.395(3)
N3 C4 1.397(3)
N5 C5 1.346(3)
N5 C9 1.350(3)
C4 C19 1.38(5)
N2 C3 1.296(4)
N2 C2 1.375(4)
C14A C15A 1.380(8)
C14A C3 1.486(7)
C5 C6 1.402(4)
C3 C14 1.35(6)
C16A C17A 1.390(7)
C16A C15A 1.390(7)
C2 C13 1.401(4)
C10 C11 1.378(4)
C6 C7 1.368(4)
C18A C17A 1.387(6)
C9 C8 1.375(4)
C8 C7 1.381(4)
C12 C13 1.365(4)
C12 C11 1.388(4)
C16 C15 1.38(6)
C16 C17 1.45(5)
C17 C18 1.43(5)
C15 C14 1.43(6)
C18 C19 1.46(6)
C19 C14 1.51(6)
